data_4111129
loop_
_publ_author_name
'Sara R. Halper'
'Loi Do'
'Jay R. Stork'
'Seth M. Cohen'

_publ_section_title
;
 Topological Control in Heterometallic Metal-Organic Frameworks by Anion
 Templating and Metalloligand Design
;
_journal_name_full 'Journal of the American Chemical Society'
_journal_page_first 15255
_journal_page_last 15268
_journal_paper_doi 10.1021/ja0645483
_journal_volume 128
_journal_year 2006
_chemical_formula_moiety 'C42 H30 Ag Fe N9, F6 P, 1.5(C6 H6), 3.5(C2 H3 N)'
_chemical_formula_sum 'C58 H43.5 Ag F6 Fe N12.5 P'
_chemical_formula_weight 1224.24
_chemical_name_common MOF-Fe/AgPF~6~-1
_chemical_name_systematic
; 
 ? 
;
_space_group_IT_number 2
_symmetry_cell_setting triclinic
_symmetry_space_group_name_Hall '-P 1'
_symmetry_space_group_name_H-M 'P -1'
_atom_sites_solution_hydrogens geom
_atom_sites_solution_primary direct
_atom_sites_solution_secondary difmap
_audit_creation_method SHELXL-97
_cell_angle_alpha 110.124(3)
_cell_angle_beta 112.084(3)
_cell_angle_gamma 98.571(3)
_cell_formula_units_Z 2
_cell_length_a 13.089(3)
_cell_length_b 16.265(3)
_cell_length_c 16.105(3)
_cell_measurement_reflns_used 6401
_cell_measurement_temperature 100(2)
_cell_measurement_theta_max 27.1
_cell_measurement_theta_min 2.28
_cell_volume 2826.3(10)
_computing_cell_refinement SMART
_computing_data_collection 'SMART 5.054 (Bruker, 2003)'
_computing_data_reduction 'SAINT 6.45A (Bruker, 2003)'
_computing_molecular_graphics 'SHELXTL 5.1 (Sheldrick, 1994)'
_computing_publication_material SHELXL97
_computing_structure_refinement 'SHELXL97 (Sheldrick, 1997)'
_computing_structure_solution 'SHELXS97 (Sheldrick, 1990)'
_diffrn_ambient_temperature 100(2)
_diffrn_detector_area_resol_mean 8.3
_diffrn_measured_fraction_theta_full 0.985
_diffrn_measured_fraction_theta_max 0.985
_diffrn_measurement_device_type 'Bruker APEX'
_diffrn_measurement_method \w
_diffrn_radiation_monochromator graphite
_diffrn_radiation_source 'fine-focus sealed tube'
_diffrn_radiation_type MoK\a
_diffrn_radiation_wavelength 0.71073
_diffrn_reflns_av_R_equivalents 0.0295
_diffrn_reflns_av_sigmaI/netI 0.0420
_diffrn_reflns_limit_h_max 14
_diffrn_reflns_limit_h_min -15
_diffrn_reflns_limit_k_max 18
_diffrn_reflns_limit_k_min -19
_diffrn_reflns_limit_l_max 19
_diffrn_reflns_limit_l_min -19
_diffrn_reflns_number 23676
_diffrn_reflns_theta_full 25.35
_diffrn_reflns_theta_max 25.35
_diffrn_reflns_theta_min 1.72
_diffrn_standards_number 0
_exptl_absorpt_coefficient_mu 0.701
_exptl_absorpt_correction_T_max 0.90491
_exptl_absorpt_correction_T_min 0.74562
_exptl_absorpt_correction_type multi-scan
_exptl_absorpt_process_details 'SADABS 2.10 (Sheldrick, 2004)'
_exptl_crystal_colour green
_exptl_crystal_density_diffrn 1.439
_exptl_crystal_description block
_exptl_crystal_F_000 1242
_exptl_crystal_size_max 0.47
_exptl_crystal_size_mid 0.41
_exptl_crystal_size_min 0.18
_refine_diff_density_max 1.478
_refine_diff_density_min -0.547
_refine_diff_density_rms 0.096
_refine_ls_extinction_method none
_refine_ls_goodness_of_fit_ref 1.053
_refine_ls_hydrogen_treatment constr
_refine_ls_matrix_type full
_refine_ls_number_parameters 899
_refine_ls_number_reflns 10208
_refine_ls_number_restraints 63
_refine_ls_restrained_S_all 1.063
_refine_ls_R_factor_all 0.0683
_refine_ls_R_factor_gt 0.0508
_refine_ls_shift/su_max 0.002
_refine_ls_shift/su_mean 0.000
_refine_ls_structure_factor_coef Fsqd
_refine_ls_weighting_details 'calc w=1/[\s^2^(Fo^2^)+(0.0824P)^2^+2.8685P] where P=(Fo^2^+2Fc^2^)/3'
_refine_ls_weighting_scheme calc
_refine_ls_wR_factor_gt 0.1347
_refine_ls_wR_factor_ref 0.1449
_reflns_number_gt 7966
_reflns_number_total 10208
_reflns_threshold_expression I>2\s(I)
_cod_data_source_file ja0645483rom20060627_113302_05.cif
_cod_data_source_block MOF-Fe/AgPF~6~-1
_cod_original_cell_volume 2826.3(9)
_cod_original_formula_sum 'C58 H43.50 Ag F6 Fe N12.50 P'
_cod_database_code 4111129

loop_
_symmetry_equiv_pos_as_xyz
'x, y, z'
'-x, -y, -z'

loop_
_atom_site_label
_atom_site_type_symbol
_atom_site_fract_x
_atom_site_fract_y
_atom_site_fract_z
_atom_site_U_iso_or_equiv
_atom_site_adp_type
_atom_site_occupancy
_atom_site_symmetry_multiplicity
_atom_site_calc_flag
_atom_site_refinement_flags
_atom_site_disorder_assembly
_atom_site_disorder_group
Ag1 Ag 0.76846(3) 0.95172(2) 0.27414(2) 0.04572(13) Uani 1 1 d . . .
Fe1 Fe 0.82085(4) 0.58756(3) 0.66803(4) 0.02110(14) Uani 1 1 d . . .
C1 C 0.6612(3) 0.4876(2) 0.4507(3) 0.0252(8) Uani 1 1 d . . .
H1 H 0.6359 0.4325 0.4558 0.030 Uiso 1 1 calc R . .
C2 C 0.6191(3) 0.4968(3) 0.3615(3) 0.0284(8) Uani 1 1 d . . .
H2 H 0.5631 0.4505 0.2974 0.034 Uiso 1 1 calc R . .
C3 C 0.6750(3) 0.5864(3) 0.3856(3) 0.0278(8) Uani 1 1 d . . .
H3 H 0.6644 0.6141 0.3411 0.033 Uiso 1 1 calc R . .
C4 C 0.7515(3) 0.6297(2) 0.4895(3) 0.0241(8) Uani 1 1 d . . .
C5 C 0.8259(3) 0.7198(2) 0.5458(3) 0.0276(8) Uani 1 1 d . . .
C6 C 0.9053(3) 0.7587(2) 0.6460(3) 0.0300(8) Uani 1 1 d . . .
C7 C 0.9888(4) 0.8486(3) 0.7047(3) 0.0412(10) Uani 1 1 d . . .
H7 H 0.9989 0.8952 0.6829 0.049 Uiso 1 1 calc R . .
C8 C 1.0513(4) 0.8560(3) 0.7972(3) 0.0461(11) Uani 1 1 d . . .
H8 H 1.1144 0.9078 0.8518 0.055 Uiso 1 1 calc R . .
C9 C 1.0041(4) 0.7721(3) 0.7963(3) 0.0364(9) Uani 1 1 d . . .
H9 H 1.0305 0.7592 0.8525 0.044 Uiso 1 1 calc R . .
C10 C 0.8188(3) 0.7796(2) 0.4929(3) 0.0309(9) Uani 1 1 d . . .
C11 C 0.9003(5) 0.7986(4) 0.4613(4) 0.0565(14) Uani 1 1 d . D .
H11 H 0.9646 0.7759 0.4755 0.068 Uiso 1 1 calc R . .
C12 C 0.8868(5) 0.8509(4) 0.4089(5) 0.0617(15) Uani 1 1 d . . .
H12 H 0.9432 0.8635 0.3874 0.074 Uiso 1 1 calc R D .
C13 C 0.7252(4) 0.8710(3) 0.4225(3) 0.0363(9) Uani 1 1 d . . .
H13 H 0.6644 0.8976 0.4110 0.044 Uiso 1 1 calc R D .
C14 C 0.7328(3) 0.8198(3) 0.4757(3) 0.0334(9) Uani 1 1 d . D .
H14 H 0.6784 0.8122 0.5005 0.040 Uiso 1 1 calc R . .
C15 C 0.6209(3) 0.6599(3) 0.6316(3) 0.0293(8) Uani 1 1 d . . .
H15 H 0.5954 0.6335 0.5618 0.035 Uiso 1 1 calc R . .
C16 C 0.5695(3) 0.7168(3) 0.6800(3) 0.0330(9) Uani 1 1 d . . .
H16 H 0.5054 0.7353 0.6495 0.040 Uiso 1 1 calc R . .
C17 C 0.6295(3) 0.7397(3) 0.7787(3) 0.0340(9) Uani 1 1 d . . .
H17 H 0.6151 0.7773 0.8303 0.041 Uiso 1 1 calc R . .
C18 C 0.7179(3) 0.6971(2) 0.7905(3) 0.0266(8) Uani 1 1 d . . .
C19 C 0.7992(3) 0.7004(2) 0.8777(3) 0.0284(8) Uani 1 1 d . . .
C20 C 0.8833(3) 0.6558(3) 0.8861(3) 0.0296(8) Uani 1 1 d . . .
C21 C 0.9611(4) 0.6502(3) 0.9718(3) 0.0414(10) Uani 1 1 d . . .
H21 H 0.9700 0.6800 1.0374 0.050 Uiso 1 1 calc R . .
C22 C 1.0209(4) 0.5942(3) 0.9427(3) 0.0489(12) Uani 1 1 d . . .
H22 H 1.0785 0.5769 0.9838 0.059 Uiso 1 1 calc R . .
C23 C 0.9809(4) 0.5669(3) 0.8402(3) 0.0385(10) Uani 1 1 d . . .
H23 H 1.0083 0.5275 0.8008 0.046 Uiso 1 1 calc R . .
C24 C 0.7954(3) 0.7563(2) 0.9715(3) 0.0301(8) Uani 1 1 d . . .
C25 C 0.8826(4) 0.8384(3) 1.0417(3) 0.0384(10) Uani 1 1 d . . .
H25 H 0.9477 0.8590 1.0326 0.046 Uiso 1 1 calc R . .
C26 C 0.8739(4) 0.8901(3) 1.1256(3) 0.0408(10) Uani 1 1 d . . .
H26 H 0.9344 0.9467 1.1732 0.049 Uiso 1 1 calc R . .
C27 C 0.7030(4) 0.7846(3) 1.0760(3) 0.0520(13) Uani 1 1 d . . .
H27 H 0.6403 0.7643 1.0879 0.062 Uiso 1 1 calc R . .
C28 C 0.7043(4) 0.7293(3) 0.9896(4) 0.0493(12) Uani 1 1 d . . .
H28 H 0.6428 0.6730 0.9430 0.059 Uiso 1 1 calc R . .
C29 C 0.6317(3) 0.4504(3) 0.6511(3) 0.0309(8) Uani 1 1 d . . .
H29 H 0.6069 0.4973 0.6846 0.037 Uiso 1 1 calc R . .
C30 C 0.5753(4) 0.3554(3) 0.6112(3) 0.0370(9) Uani 1 1 d . . .
H30 H 0.5077 0.3274 0.6132 0.044 Uiso 1 1 calc R . .
C31 C 0.6362(3) 0.3106(3) 0.5686(3) 0.0303(8) Uani 1 1 d . . .
H31 H 0.6181 0.2456 0.5344 0.036 Uiso 1 1 calc R . .
C32 C 0.7314(3) 0.3797(2) 0.5853(3) 0.0228(7) Uani 1 1 d . . .
C33 C 0.8193(3) 0.3684(2) 0.5583(3) 0.0226(7) Uani 1 1 d . . .
C34 C 0.9160(3) 0.4395(2) 0.5843(3) 0.0237(7) Uani 1 1 d . . .
C35 C 1.0169(3) 0.4308(3) 0.5739(3) 0.0313(9) Uani 1 1 d . . .
H35 H 1.0286 0.3748 0.5412 0.038 Uiso 1 1 calc R . .
C36 C 1.0948(3) 0.5182(3) 0.6200(3) 0.0328(9) Uani 1 1 d . . .
H36 H 1.1710 0.5343 0.6262 0.039 Uiso 1 1 calc R . .
C37 C 1.0401(3) 0.5790(3) 0.6560(3) 0.0276(8) Uani 1 1 d . . .
H37 H 1.0740 0.6443 0.6898 0.033 Uiso 1 1 calc R . .
C38 C 0.8090(3) 0.2730(2) 0.4955(3) 0.0258(8) Uani 1 1 d . . .
C39 C 0.8140(4) 0.2048(3) 0.5279(3) 0.0326(9) Uani 1 1 d . . .
H39 H 0.8255 0.2175 0.5935 0.039 Uiso 1 1 calc R . .
C40 C 0.8020(4) 0.1180(3) 0.4635(3) 0.0364(9) Uani 1 1 d . . .
H40 H 0.8061 0.0717 0.4869 0.044 Uiso 1 1 calc R . .
C41 C 0.7779(4) 0.1610(3) 0.3389(3) 0.0433(11) Uani 1 1 d . . .
H41 H 0.7648 0.1463 0.2725 0.052 Uiso 1 1 calc R . .
C42 C 0.7888(4) 0.2493(3) 0.3981(3) 0.0384(10) Uani 1 1 d . . .
H42 H 0.7825 0.2939 0.3725 0.046 Uiso 1 1 calc R . .
N1 N 0.7411(2) 0.56549(19) 0.5276(2) 0.0221(6) Uani 1 1 d . . .
N2 N 0.9176(3) 0.7125(2) 0.7064(2) 0.0274(7) Uani 1 1 d . . .
N3 N 0.7987(3) 0.8849(2) 0.3865(3) 0.0419(9) Uani 1 1 d . D .
N4 N 0.7098(3) 0.6482(2) 0.6965(2) 0.0254(6) Uani 1 1 d . . .
N5 N 0.8986(3) 0.6039(2) 0.8049(2) 0.0265(7) Uani 1 1 d . . .
N6 N 0.7855(3) 0.8652(2) 1.1436(2) 0.0372(8) Uani 1 1 d . . .
N7 N 0.7246(2) 0.46630(19) 0.6360(2) 0.0225(6) Uani 1 1 d . . .
N8 N 0.9331(2) 0.53314(19) 0.6365(2) 0.0238(6) Uani 1 1 d . . .
N9 N 0.7848(3) 0.0951(2) 0.3699(3) 0.0378(8) Uani 1 1 d . . .
P1 P 0.5000 1.0000 0.5000 0.0488(4) Uani 1 2 d S . .
F1 F 0.4602(4) 1.0830(3) 0.4848(3) 0.0953(12) Uani 1 1 d . . .
F2 F 0.5028(4) 0.9660(3) 0.3976(3) 0.1047(14) Uani 1 1 d . . .
F3 F 0.3697(3) 0.9428(3) 0.4508(4) 0.1170(16) Uani 1 1 d . . .
P2 P 0.5198(3) 0.4601(2) 0.9092(2) 0.0655(8) Uani 0.50 1 d P A -1
F4 F 0.4527(8) 0.3649(5) 0.8155(5) 0.098(3) Uani 0.50 1 d P A -1
F5 F 0.5850(10) 0.5563(7) 1.0063(7) 0.089(3) Uani 0.50 1 d P A -1
F6 F 0.4589(11) 0.4236(8) 0.9626(8) 0.110(4) Uani 0.50 1 d P A -1
F7 F 0.4159(7) 0.4978(5) 0.8677(6) 0.089(2) Uani 0.50 1 d P A -1
F8 F 0.6239(8) 0.4245(6) 0.9508(6) 0.114(3) Uani 0.50 1 d P A -1
F9 F 0.5789(8) 0.4973(6) 0.8553(6) 0.102(3) Uani 0.50 1 d P A -1
C43 C 0.4223(12) 0.5925(9) 0.1394(7) 0.107(6) Uani 0.50 1 d PG B -1
H43 H 0.4681 0.5595 0.1170 0.128 Uiso 0.50 1 calc PR B -1
C44 C 0.4649(8) 0.6884(9) 0.1908(8) 0.085(4) Uani 0.50 1 d PG B -1
H44 H 0.5397 0.7209 0.2034 0.102 Uiso 0.50 1 calc PR B -1
C45 C 0.3979(10) 0.7366(6) 0.2236(7) 0.096(9) Uani 0.50 1 d PG B -1
H45 H 0.4270 0.8021 0.2587 0.115 Uiso 0.50 1 calc PR B -1
C46 C 0.2884(10) 0.6891(9) 0.2051(8) 0.094(5) Uani 0.50 1 d PG B -1
H46 H 0.2426 0.7221 0.2275 0.112 Uiso 0.50 1 calc PR B -1
C47 C 0.2458(8) 0.5932(10) 0.1537(8) 0.115(7) Uani 0.50 1 d PG B -1
H47 H 0.1709 0.5607 0.1411 0.138 Uiso 0.50 1 calc PR B -1
C48 C 0.3128(13) 0.5449(6) 0.1209(6) 0.103(6) Uani 0.50 1 d PG B -1
H48 H 0.2837 0.4794 0.0858 0.124 Uiso 0.50 1 calc PR B -1
C49 C 0.1654(11) 1.0408(11) 0.1598(15) 0.060(4) Uani 0.50 1 d P C -1
H49 H 0.1447 1.0955 0.1679 0.071 Uiso 0.50 1 calc PR C -1
C50 C 0.1775(11) 0.9989(10) 0.0882(13) 0.049(3) Uani 0.50 1 d P C -1
H50 H 0.1721 1.0249 0.0428 0.059 Uiso 0.50 1 calc PR C -1
C51 C 0.1987(10) 0.9159(11) 0.0682(12) 0.057(4) Uani 0.50 1 d P C -1
H51 H 0.2063 0.8868 0.0096 0.068 Uiso 0.50 1 calc PR C -1
C52 C 0.2087(8) 0.8754(7) 0.1271(8) 0.052(2) Uani 0.50 1 d P C -1
H52 H 0.2203 0.8168 0.1106 0.063 Uiso 0.50 1 calc PR C -1
C53 C 0.2020(9) 0.9197(8) 0.2124(8) 0.056(3) Uani 0.50 1 d P C -1
H53 H 0.2100 0.8918 0.2566 0.068 Uiso 0.50 1 calc PR C -1
C54 C 0.1841(9) 1.0036(8) 0.2361(8) 0.060(3) Uani 0.50 1 d P C -1
H54 H 0.1835 1.0366 0.2973 0.072 Uiso 0.50 1 calc PR C -1
N10 N 0.5439(7) 0.9157(6) 0.1827(7) 0.055(2) Uani 0.50 1 d PD D -1
C55 C 0.5179(7) 0.9748(6) 0.2134(7) 0.044(2) Uani 0.50 1 d PD D -1
C56 C 0.4865(8) 1.0569(6) 0.2556(8) 0.048(2) Uani 0.50 1 d PD D -1
H56A H 0.5205 1.0795 0.3280 0.073 Uiso 0.50 1 calc PR D -1
H56B H 0.4016 1.0405 0.2271 0.073 Uiso 0.50 1 calc PR D -1
H56C H 0.5164 1.1053 0.2397 0.073 Uiso 0.50 1 calc PR D -1
N11 N -0.0013(14) 0.2622(10) 0.7695(10) 0.082(4) Uani 0.50 1 d PD E 5
C57 C 0.0730(12) 0.3150(13) 0.7907(18) 0.057(5) Uani 0.50 1 d PD E 5
C58 C 0.1722(17) 0.3882(14) 0.8139(19) 0.095(7) Uani 0.50 1 d PD E 5
N12 N 0.0718(13) 0.9613(8) 0.3525(9) 0.101(5) Uani 0.50 1 d PD F 3
C59 C 0.1091(13) 0.9231(11) 0.3153(13) 0.078(4) Uani 0.50 1 d PD F 3
C60 C 0.1607(17) 0.8672(15) 0.2576(13) 0.139(7) Uani 0.50 1 d PD F 3
H60A H 0.1318 0.8023 0.2435 0.209 Uiso 0.50 1 calc PR F 3
H60B H 0.2457 0.8902 0.2966 0.209 Uiso 0.50 1 calc PR F 3
H60C H 0.1386 0.8724 0.1948 0.209 Uiso 0.50 1 calc PR F 3
N13 N 0.3559(12) 0.7527(11) 0.8338(10) 0.133(6) Uani 0.50 1 d PD . .
C61 C 0.3447(8) 0.7321(6) 0.8805(7) 0.041(2) Uiso 0.50 1 d PD . .
C62 C 0.3258(14) 0.6939(10) 0.9466(10) 0.098(5) Uani 0.50 1 d PD . .
N14 N 0.5433(9) 0.8518(8) 0.1962(8) 0.083(3) Uani 0.50 1 d PD G 3
C63 C 0.4710(11) 0.8133(9) 0.2011(10) 0.075(4) Uani 0.50 1 d PD G 3
C64 C 0.3743(16) 0.7611(14) 0.2063(15) 0.101(7) Uani 0.50 1 d PD G 3
H64A H 0.3708 0.7978 0.2672 0.151 Uiso 0.50 1 calc PR G 3
H64B H 0.3861 0.7032 0.2070 0.151 Uiso 0.50 1 calc PR G 3
H64C H 0.3012 0.7473 0.1481 0.151 Uiso 0.50 1 calc PR G 3
C65 C 0.3498(17) 0.9916(13) 0.2002(19) 0.49(6) Uani 0.50 1 d PG H 3
H65 H 0.4211 0.9798 0.2268 0.584 Uiso 0.50 1 calc PR H 3
C66 C 0.3221(17) 1.0575(11) 0.2624(11) 0.164(11) Uani 0.50 1 d PG H 3
H66 H 0.3746 1.0907 0.3315 0.197 Uiso 0.50 1 calc PR H 3
C67 C 0.2177(19) 1.0748(9) 0.2236(17) 0.101(6) Uani 0.50 1 d PG H 3
H67 H 0.1988 1.1199 0.2661 0.122 Uiso 0.50 1 calc PR H 3
C68 C 0.1409(14) 1.0263(17) 0.1225(19) 0.22(2) Uani 0.50 1 d PG H 3
H68 H 0.0696 1.0382 0.0960 0.260 Uiso 0.50 1 calc PR H 3
C69 C 0.169(2) 0.9605(17) 0.0603(11) 0.18(2) Uani 0.50 1 d PG H 3
H69 H 0.1161 0.9273 -0.0088 0.222 Uiso 0.50 1 calc PR H 3
C70 C 0.273(3) 0.9431(13) 0.0991(17) 0.24(2) Uani 0.50 1 d PG H 3
H70 H 0.2919 0.8981 0.0566 0.291 Uiso 0.50 1 calc PR H 3
N15 N 0.631(2) 0.971(3) 0.019(3) 0.235(16) Uani 0.50 1 d PD I -4
C71 C 0.5497(19) 0.977(2) -0.0018(18) 0.107(9) Uani 0.50 1 d PD I -4
C72 C 0.442(3) 0.996(3) -0.054(3) 0.27(3) Uani 0.50 1 d PD I -4
N16 N 0.208(3) 0.421(4) 0.801(3) 0.35(3) Uani 0.50 1 d PD J 6
C73 C 0.129(3) 0.388(3) 0.796(2) 0.32(5) Uani 0.50 1 d PD J 6
C74 C 0.027(3) 0.3225(18) 0.781(3) 0.148(17) Uani 0.50 1 d PD J 6

loop_
_atom_site_aniso_label
_atom_site_aniso_U_11
_atom_site_aniso_U_22
_atom_site_aniso_U_33
_atom_site_aniso_U_23
_atom_site_aniso_U_13
_atom_site_aniso_U_12
Ag1 0.0850(3) 0.02613(19) 0.0381(2) 0.01190(15) 0.0379(2) 0.02866(18)
Fe1 0.0239(3) 0.0165(3) 0.0233(3) 0.0059(2) 0.0129(2) 0.0089(2)
C1 0.0253(19) 0.0211(18) 0.0282(19) 0.0075(16) 0.0141(16) 0.0085(15)
C2 0.0247(19) 0.030(2) 0.030(2) 0.0090(17) 0.0143(17) 0.0117(16)
C3 0.030(2) 0.033(2) 0.032(2) 0.0172(17) 0.0200(17) 0.0179(17)
C4 0.0264(19) 0.0247(19) 0.032(2) 0.0152(16) 0.0191(17) 0.0147(15)
C5 0.032(2) 0.0211(18) 0.040(2) 0.0132(17) 0.0242(18) 0.0148(16)
C6 0.036(2) 0.0187(18) 0.039(2) 0.0090(17) 0.0233(19) 0.0093(16)
C7 0.050(3) 0.020(2) 0.048(3) 0.0098(19) 0.025(2) 0.0054(19)
C8 0.050(3) 0.021(2) 0.045(3) 0.0017(19) 0.017(2) -0.0034(19)
C9 0.039(2) 0.026(2) 0.033(2) 0.0049(18) 0.0133(19) 0.0061(18)
C10 0.039(2) 0.0240(19) 0.040(2) 0.0157(18) 0.0248(19) 0.0148(17)
C11 0.068(3) 0.068(3) 0.096(4) 0.062(3) 0.064(3) 0.051(3)
C12 0.083(4) 0.073(4) 0.106(4) 0.071(4) 0.077(4) 0.059(3)
C13 0.041(2) 0.031(2) 0.050(3) 0.021(2) 0.027(2) 0.0217(19)
C14 0.039(2) 0.030(2) 0.046(2) 0.0177(19) 0.030(2) 0.0164(18)
C15 0.032(2) 0.0252(19) 0.031(2) 0.0106(17) 0.0150(17) 0.0126(16)
C16 0.032(2) 0.029(2) 0.043(2) 0.0147(18) 0.0203(19) 0.0185(17)
C17 0.040(2) 0.026(2) 0.039(2) 0.0084(18) 0.025(2) 0.0166(18)
C18 0.032(2) 0.0181(17) 0.033(2) 0.0071(16) 0.0207(18) 0.0111(15)
C19 0.038(2) 0.0148(17) 0.031(2) 0.0037(15) 0.0207(18) 0.0063(15)
C20 0.037(2) 0.0237(19) 0.029(2) 0.0099(16) 0.0169(18) 0.0106(17)
C21 0.058(3) 0.041(2) 0.027(2) 0.0121(19) 0.020(2) 0.025(2)
C22 0.062(3) 0.054(3) 0.036(2) 0.022(2) 0.019(2) 0.035(2)
C23 0.041(2) 0.040(2) 0.036(2) 0.015(2) 0.017(2) 0.025(2)
C24 0.043(2) 0.0205(19) 0.030(2) 0.0081(16) 0.0216(18) 0.0125(17)
C25 0.047(2) 0.028(2) 0.038(2) 0.0068(19) 0.026(2) 0.0077(19)
C26 0.053(3) 0.021(2) 0.036(2) 0.0013(18) 0.022(2) 0.0037(19)
C27 0.056(3) 0.043(3) 0.048(3) 0.001(2) 0.037(2) 0.001(2)
C28 0.054(3) 0.032(2) 0.045(3) -0.004(2) 0.031(2) -0.005(2)
C29 0.029(2) 0.029(2) 0.038(2) 0.0104(18) 0.0219(18) 0.0112(16)
C30 0.032(2) 0.031(2) 0.051(3) 0.016(2) 0.026(2) 0.0077(18)
C31 0.030(2) 0.0219(19) 0.033(2) 0.0076(17) 0.0142(17) 0.0046(16)
C32 0.0260(18) 0.0197(17) 0.0237(18) 0.0075(15) 0.0135(15) 0.0089(15)
C33 0.0289(19) 0.0195(17) 0.0242(18) 0.0107(15) 0.0142(16) 0.0118(15)
C34 0.0281(19) 0.0192(17) 0.0301(19) 0.0110(15) 0.0177(16) 0.0121(15)
C35 0.037(2) 0.027(2) 0.045(2) 0.0166(18) 0.0288(19) 0.0204(17)
C36 0.026(2) 0.033(2) 0.047(2) 0.0173(19) 0.0234(19) 0.0127(17)
C37 0.0256(19) 0.0227(19) 0.032(2) 0.0106(16) 0.0132(17) 0.0057(15)
C38 0.030(2) 0.0213(18) 0.033(2) 0.0115(16) 0.0198(17) 0.0111(15)
C39 0.048(2) 0.0231(19) 0.028(2) 0.0093(17) 0.0191(19) 0.0141(18)
C40 0.058(3) 0.024(2) 0.035(2) 0.0168(18) 0.024(2) 0.0205(19)
C41 0.081(3) 0.030(2) 0.040(2) 0.018(2) 0.041(2) 0.029(2)
C42 0.068(3) 0.025(2) 0.041(2) 0.0196(19) 0.036(2) 0.022(2)
N1 0.0251(15) 0.0196(15) 0.0241(15) 0.0073(13) 0.0148(13) 0.0096(12)
N2 0.0303(17) 0.0202(15) 0.0302(17) 0.0065(14) 0.0160(14) 0.0097(13)
N3 0.058(2) 0.042(2) 0.060(2) 0.0349(19) 0.043(2) 0.0316(18)
N4 0.0316(17) 0.0199(15) 0.0281(16) 0.0092(13) 0.0168(14) 0.0118(13)
N5 0.0300(16) 0.0247(16) 0.0230(15) 0.0076(13) 0.0116(14) 0.0119(13)
N6 0.050(2) 0.0264(18) 0.0336(18) 0.0051(15) 0.0240(17) 0.0125(16)
N7 0.0228(15) 0.0209(15) 0.0248(15) 0.0081(13) 0.0130(13) 0.0089(12)
N8 0.0255(16) 0.0183(15) 0.0282(16) 0.0077(13) 0.0148(14) 0.0081(12)
N9 0.065(2) 0.0215(17) 0.041(2) 0.0146(15) 0.0348(19) 0.0195(16)
P1 0.0499(10) 0.0324(9) 0.0741(12) 0.0156(9) 0.0447(10) 0.0149(8)
F1 0.131(3) 0.082(2) 0.150(4) 0.070(3) 0.107(3) 0.075(2)
F2 0.149(4) 0.134(4) 0.093(3) 0.058(3) 0.088(3) 0.099(3)
F3 0.062(2) 0.097(3) 0.167(4) 0.039(3) 0.055(3) -0.002(2)
P2 0.083(2) 0.0506(17) 0.0501(16) 0.0219(14) 0.0211(16) 0.0148(15)
F4 0.132(7) 0.052(4) 0.063(4) 0.016(3) 0.009(5) 0.026(4)
F5 0.119(8) 0.065(5) 0.057(5) 0.025(4) 0.030(5) -0.010(5)
F6 0.140(9) 0.081(7) 0.089(8) 0.038(6) 0.051(6) -0.015(6)
F7 0.101(5) 0.074(5) 0.091(5) 0.037(4) 0.038(4) 0.039(4)
F8 0.130(7) 0.113(7) 0.087(6) 0.043(5) 0.030(5) 0.066(6)
F9 0.120(7) 0.108(6) 0.083(5) 0.040(5) 0.059(5) 0.026(5)
C43 0.173(19) 0.108(14) 0.053(9) 0.047(9) 0.039(11) 0.087(14)
C44 0.076(9) 0.095(11) 0.071(9) 0.050(9) 0.017(7) 0.004(8)
C45 0.14(2) 0.063(10) 0.050(9) 0.028(9) 0.015(10) 0.003(11)
C46 0.086(10) 0.129(14) 0.085(10) 0.087(10) 0.022(8) 0.033(9)
C47 0.091(11) 0.130(15) 0.084(11) 0.093(12) -0.020(9) -0.020(11)
C48 0.138(15) 0.060(9) 0.056(8) 0.037(7) -0.008(10) -0.001(10)
C49 0.024(6) 0.025(6) 0.089(10) 0.009(6) 0.005(7) -0.002(5)
C50 0.043(6) 0.051(7) 0.061(10) 0.026(7) 0.026(6) 0.024(5)
C51 0.027(6) 0.067(8) 0.065(9) 0.033(7) 0.007(5) 0.015(5)
C52 0.046(6) 0.034(5) 0.054(6) 0.014(5) 0.008(5) 0.010(4)
C53 0.048(6) 0.059(7) 0.055(6) 0.030(6) 0.016(5) 0.007(5)
C54 0.050(6) 0.051(6) 0.054(6) 0.002(5) 0.022(5) 0.009(5)
N10 0.058(5) 0.034(5) 0.075(6) 0.014(5) 0.040(5) 0.015(4)
C55 0.033(5) 0.037(5) 0.055(6) 0.012(4) 0.021(4) 0.007(4)
C56 0.045(5) 0.031(5) 0.067(7) 0.018(5) 0.027(5) 0.015(4)
N11 0.080(8) 0.106(11) 0.048(7) 0.040(8) 0.018(6) 0.013(9)
C57 0.057(7) 0.076(13) 0.030(7) 0.026(8) 0.003(6) 0.035(8)
C58 0.098(14) 0.094(12) 0.083(13) 0.063(10) 0.007(11) 0.041(12)
N12 0.135(13) 0.057(8) 0.069(8) 0.033(7) 0.020(8) -0.018(7)
C59 0.079(9) 0.079(11) 0.083(11) 0.051(9) 0.030(8) 0.024(8)
C60 0.116(15) 0.157(19) 0.103(14) 0.040(14) 0.032(12) 0.028(14)
N13 0.108(10) 0.154(14) 0.100(10) 0.083(11) 0.002(8) 0.002(9)
C62 0.110(11) 0.093(10) 0.077(9) 0.031(8) 0.050(9) -0.008(9)
N14 0.071(7) 0.070(8) 0.084(8) 0.007(6) 0.036(6) 0.026(6)
C63 0.062(8) 0.070(8) 0.084(9) 0.021(7) 0.037(7) 0.012(6)
C64 0.078(10) 0.102(13) 0.103(15) 0.020(12) 0.054(10) 0.006(11)
C65 1.19(19) 0.13(3) 0.43(8) 0.16(4) 0.59(11) 0.30(6)
C66 0.27(3) 0.073(12) 0.101(14) 0.035(11) 0.063(18) 0.002(16)
C67 0.102(16) 0.067(12) 0.16(2) 0.049(13) 0.079(16) 0.037(12)
C68 0.26(5) 0.11(3) 0.34(7) 0.08(3) 0.23(5) 0.03(3)
C69 0.16(3) 0.30(6) 0.031(10) 0.02(2) 0.042(13) 0.06(3)
C70 0.39(6) 0.18(3) 0.37(6) 0.13(4) 0.34(5) 0.15(4)
N15 0.17(2) 0.34(4) 0.32(4) 0.27(3) 0.11(2) 0.11(3)
C71 0.079(13) 0.18(3) 0.105(16) 0.096(19) 0.050(13) 0.063(17)
C72 0.21(4) 0.16(3) 0.23(5) 0.05(3) -0.04(3) -0.08(3)
N16 0.17(3) 0.51(8) 0.25(4) 0.08(4) 0.11(3) -0.01(3)
C73 0.53(9) 0.59(10) 0.09(2) 0.21(5) 0.18(4) 0.54(9)
C74 0.31(5) 0.10(2) 0.052(14) 0.045(15) 0.07(3) 0.13(3)

loop_
_atom_type_symbol
_atom_type_description
_atom_type_scat_dispersion_real
_atom_type_scat_dispersion_imag
_atom_type_scat_source
C C 0.0033 0.0016 'International Tables Vol C Tables 4.2.6.8 and 6.1.1.4'
H H 0.0000 0.0000 'International Tables Vol C Tables 4.2.6.8 and 6.1.1.4'
N N 0.0061 0.0033 'International Tables Vol C Tables 4.2.6.8 and 6.1.1.4'
F F 0.0171 0.0103 'International Tables Vol C Tables 4.2.6.8 and 6.1.1.4'
P P 0.1023 0.0942 'International Tables Vol C Tables 4.2.6.8 and 6.1.1.4'
Fe Fe 0.3463 0.8444 'International Tables Vol C Tables 4.2.6.8 and 6.1.1.4'
Ag Ag -0.8971 1.1015 'International Tables Vol C Tables 4.2.6.8 and 6.1.1.4'

loop_
_geom_angle_atom_site_label_1
_geom_angle_atom_site_label_2
_geom_angle_atom_site_label_3
_geom_angle
_geom_angle_site_symmetry_1
_geom_angle_site_symmetry_3
N6 Ag1 N9 145.04(12) 1_554 1_565
N6 Ag1 N3 110.48(12) 1_554 .
N9 Ag1 N3 101.05(12) 1_565 .
N6 Ag1 N10 96.7(2) 1_554 .
N9 Ag1 N10 89.1(2) 1_565 .
N3 Ag1 N10 105.1(2) . .
N5 Fe1 N7 87.15(13) . .
N5 Fe1 N8 91.34(12) . .
N7 Fe1 N8 90.51(12) . .
N5 Fe1 N1 177.64(12) . .
N7 Fe1 N1 90.85(12) . .
N8 Fe1 N1 87.45(12) . .
N5 Fe1 N2 90.74(13) . .
N7 Fe1 N2 177.24(12) . .
N8 Fe1 N2 91.31(12) . .
N1 Fe1 N2 91.31(12) . .
N5 Fe1 N4 90.88(12) . .
N7 Fe1 N4 92.54(12) . .
N8 Fe1 N4 176.32(12) . .
N1 Fe1 N4 90.44(12) . .
N2 Fe1 N4 85.72(12) . .
N1 C1 C2 112.0(3) . .
N1 C1 H1 124.0 . .
C2 C1 H1 124.0 . .
C3 C2 C1 106.2(3) . .
C3 C2 H2 126.9 . .
C1 C2 H2 126.9 . .
C2 C3 C4 107.1(3) . .
C2 C3 H3 126.4 . .
C4 C3 H3 126.4 . .
C5 C4 N1 124.3(3) . .
C5 C4 C3 127.1(3) . .
N1 C4 C3 108.6(3) . .
C4 C5 C6 126.0(3) . .
C4 C5 C10 116.3(3) . .
C6 C5 C10 117.8(3) . .
C5 C6 N2 124.2(3) . .
C5 C6 C7 127.7(4) . .
N2 C6 C7 108.1(4) . .
C8 C7 C6 107.8(4) . .
C8 C7 H7 126.1 . .
C6 C7 H7 126.1 . .
C7 C8 C9 106.4(4) . .
C7 C8 H8 126.8 . .
C9 C8 H8 126.8 . .
N2 C9 C8 111.8(4) . .
N2 C9 H9 124.1 . .
C8 C9 H9 124.1 . .
C14 C10 C11 117.3(4) . .
C14 C10 C5 121.4(3) . .
C11 C10 C5 121.3(3) . .
C12 C11 C10 118.9(4) . .
C12 C11 H11 120.6 . .
C10 C11 H11 120.6 . .
N3 C12 C11 123.6(4) . .
N3 C12 H12 118.2 . .
C11 C12 H12 118.2 . .
N3 C13 C14 123.1(4) . .
N3 C13 H13 118.4 . .
C14 C13 H13 118.4 . .
C10 C14 C13 120.0(3) . .
C10 C14 H14 120.0 . .
C13 C14 H14 120.0 . .
N4 C15 C16 111.2(3) . .
N4 C15 H15 124.4 . .
C16 C15 H15 124.4 . .
C17 C16 C15 106.6(3) . .
C17 C16 H16 126.7 . .
C15 C16 H16 126.7 . .
C16 C17 C18 107.3(3) . .
C16 C17 H17 126.3 . .
C18 C17 H17 126.3 . .
C19 C18 N4 123.9(3) . .
C19 C18 C17 127.8(3) . .
N4 C18 C17 108.3(3) . .
C18 C19 C20 126.1(3) . .
C18 C19 C24 116.7(3) . .
C20 C19 C24 117.2(3) . .
N5 C20 C19 122.9(3) . .
N5 C20 C21 108.8(3) . .
C19 C20 C21 128.2(4) . .
C22 C21 C20 107.2(4) . .
C22 C21 H21 126.4 . .
C20 C21 H21 126.4 . .
C21 C22 C23 106.8(4) . .
C21 C22 H22 126.6 . .
C23 C22 H22 126.6 . .
N5 C23 C22 111.3(4) . .
N5 C23 H23 124.3 . .
C22 C23 H23 124.3 . .
C28 C24 C25 117.9(4) . .
C28 C24 C19 121.6(3) . .
C25 C24 C19 120.4(3) . .
C24 C25 C26 118.9(4) . .
C24 C25 H25 120.5 . .
C26 C25 H25 120.5 . .
N6 C26 C25 123.8(4) . .
N6 C26 H26 118.1 . .
C25 C26 H26 118.1 . .
N6 C27 C28 123.3(4) . .
N6 C27 H27 118.3 . .
C28 C27 H27 118.3 . .
C24 C28 C27 119.5(4) . .
C24 C28 H28 120.3 . .
C27 C28 H28 120.3 . .
N7 C29 C30 111.3(3) . .
N7 C29 H29 124.3 . .
C30 C29 H29 124.3 . .
C31 C30 C29 106.9(3) . .
C31 C30 H30 126.6 . .
C29 C30 H30 126.6 . .
C30 C31 C32 106.9(3) . .
C30 C31 H31 126.5 . .
C32 C31 H31 126.5 . .
C33 C32 N7 123.3(3) . .
C33 C32 C31 128.4(3) . .
N7 C32 C31 108.4(3) . .
C32 C33 C34 125.4(3) . .
C32 C33 C38 117.5(3) . .
C34 C33 C38 117.2(3) . .
C33 C34 N8 123.7(3) . .
C33 C34 C35 127.3(3) . .
N8 C34 C35 108.7(3) . .
C36 C35 C34 107.3(3) . .
C36 C35 H35 126.4 . .
C34 C35 H35 126.4 . .
C35 C36 C37 106.6(3) . .
C35 C36 H36 126.7 . .
C37 C36 H36 126.7 . .
N8 C37 C36 111.4(3) . .
N8 C37 H37 124.3 . .
C36 C37 H37 124.3 . .
C39 C38 C42 117.6(3) . .
C39 C38 C33 123.3(3) . .
C42 C38 C33 119.1(3) . .
C40 C39 C38 118.9(4) . .
C40 C39 H39 120.5 . .
C38 C39 H39 120.5 . .
N9 C40 C39 123.7(4) . .
N9 C40 H40 118.1 . .
C39 C40 H40 118.1 . .
N9 C41 C42 123.1(4) . .
N9 C41 H41 118.4 . .
C42 C41 H41 118.4 . .
C41 C42 C38 119.8(4) . .
C41 C42 H42 120.1 . .
C38 C42 H42 120.1 . .
C1 N1 C4 106.1(3) . .
C1 N1 Fe1 126.9(2) . .
C4 N1 Fe1 126.9(2) . .
C9 N2 C6 105.9(3) . .
C9 N2 Fe1 127.4(3) . .
C6 N2 Fe1 126.7(3) . .
C13 N3 C12 116.8(4) . .
C13 N3 Ag1 123.0(3) . .
C12 N3 Ag1 120.0(3) . .
C15 N4 C18 106.5(3) . .
C15 N4 Fe1 126.5(2) . .
C18 N4 Fe1 126.6(2) . .
C23 N5 C20 105.8(3) . .
C23 N5 Fe1 125.8(3) . .
C20 N5 Fe1 128.4(2) . .
C26 N6 C27 116.5(3) . .
C26 N6 Ag1 123.4(3) . 1_556
C27 N6 Ag1 120.0(3) . 1_556
C29 N7 C32 106.5(3) . .
C29 N7 Fe1 125.5(2) . .
C32 N7 Fe1 127.8(2) . .
C37 N8 C34 106.0(3) . .
C37 N8 Fe1 126.8(2) . .
C34 N8 Fe1 127.1(2) . .
C41 N9 C40 116.8(3) . .
C41 N9 Ag1 123.2(3) . 1_545
C40 N9 Ag1 119.9(2) . 1_545
F3 P1 F3 179.998(1) 2_676 .
F3 P1 F2 92.4(3) 2_676 2_676
F3 P1 F2 87.6(3) . 2_676
F3 P1 F2 87.6(3) 2_676 .
F3 P1 F2 92.4(3) . .
F2 P1 F2 180.0(4) 2_676 .
F3 P1 F1 91.7(2) 2_676 .
F3 P1 F1 88.3(2) . .
F2 P1 F1 89.7(2) 2_676 .
F2 P1 F1 90.3(2) . .
F3 P1 F1 88.3(2) 2_676 2_676
F3 P1 F1 91.7(2) . 2_676
F2 P1 F1 90.3(2) 2_676 2_676
F2 P1 F1 89.7(2) . 2_676
F1 P1 F1 179.999(2) . 2_676
F4 P2 F9 91.1(5) . .
F4 P2 F6 89.0(6) . .
F9 P2 F6 179.1(7) . .
F4 P2 F8 90.5(5) . .
F9 P2 F8 89.9(6) . .
F6 P2 F8 91.0(7) . .
F4 P2 F7 90.2(4) . .
F9 P2 F7 89.5(5) . .
F6 P2 F7 89.6(6) . .
F8 P2 F7 179.1(5) . .
F4 P2 F5 177.8(6) . .
F9 P2 F5 91.0(5) . .
F6 P2 F5 88.9(4) . .
F8 P2 F5 90.1(6) . .
F7 P2 F5 89.2(5) . .
C44 C43 C48 120.0 . .
C44 C43 H43 120.0 . .
C48 C43 H43 120.0 . .
C43 C44 C45 120.0 . .
C43 C44 H44 120.0 . .
C45 C44 H44 120.0 . .
C46 C45 C44 120.0 . .
C46 C45 H45 120.0 . .
C44 C45 H45 120.0 . .
C45 C46 C47 120.0 . .
C45 C46 H46 120.0 . .
C47 C46 H46 120.0 . .
C48 C47 C46 120.0 . .
C48 C47 H47 120.0 . .
C46 C47 H47 120.0 . .
C47 C48 C43 120.0 . .
C47 C48 H48 120.0 . .
C43 C48 H48 120.0 . .
C50 C49 C54 117.9(13) . .
C50 C49 H49 121.1 . .
C54 C49 H49 121.1 . .
C49 C50 C51 124.0(15) . .
C49 C50 H50 118.0 . .
C51 C50 H50 118.0 . .
C52 C51 C50 122.2(17) . .
C52 C51 H51 118.9 . .
C50 C51 H51 118.9 . .
C51 C52 C53 118.1(12) . .
C51 C52 H52 121.0 . .
C53 C52 H52 121.0 . .
C52 C53 C54 121.3(10) . .
C52 C53 H53 119.4 . .
C54 C53 H53 119.4 . .
C53 C54 C49 116.3(11) . .
C53 C54 H54 121.9 . .
C49 C54 H54 121.9 . .
C55 N10 Ag1 111.7(7) . .
N10 C55 C56 178.1(10) . .
N11 C57 C58 176.3(19) . .
N12 C59 C60 178(2) . .
N13 C61 C62 175.9(16) . .
N14 C63 C64 179.2(17) . .
C66 C65 C70 120.0 . .
C66 C65 H65 120.0 . .
C70 C65 H65 120.0 . .
C65 C66 C67 120.0 . .
C65 C66 H66 120.0 . .
C67 C66 H66 120.0 . .
C68 C67 C66 120.0 . .
C68 C67 H67 120.0 . .
C66 C67 H67 120.0 . .
C67 C68 C69 120.0 . .
C67 C68 H68 120.0 . .
C69 C68 H68 120.0 . .
C68 C69 C70 120.0 . .
C68 C69 H69 120.0 . .
C70 C69 H69 120.0 . .
C69 C70 C65 120.0 . .
C69 C70 H70 120.0 . .
C65 C70 H70 120.0 . .
N15 C71 C72 160(3) . .
N16 C73 C74 167(5) . .

loop_
_geom_bond_atom_site_label_1
_geom_bond_atom_site_label_2
_geom_bond_distance
_geom_bond_site_symmetry_2
Ag1 N6 2.205(3) 1_554
Ag1 N9 2.234(3) 1_565
Ag1 N3 2.356(3) .
Ag1 N10 2.605(9) .
Fe1 N5 1.947(3) .
Fe1 N7 1.953(3) .
Fe1 N8 1.959(3) .
Fe1 N1 1.971(3) .
Fe1 N2 1.974(3) .
Fe1 N4 1.978(3) .
C1 N1 1.336(5) .
C1 C2 1.402(5) .
C1 H1 0.9500 .
C2 C3 1.374(5) .
C2 H2 0.9500 .
C3 C4 1.421(5) .
C3 H3 0.9500 .
C4 C5 1.383(5) .
C4 N1 1.396(4) .
C5 C6 1.388(5) .
C5 C10 1.489(5) .
C6 N2 1.399(5) .
C6 C7 1.422(6) .
C7 C8 1.354(6) .
C7 H7 0.9500 .
C8 C9 1.404(6) .
C8 H8 0.9500 .
C9 N2 1.339(5) .
C9 H9 0.9500 .
C10 C14 1.372(5) .
C10 C11 1.382(6) .
C11 C12 1.378(6) .
C11 H11 0.9500 .
C12 N3 1.334(6) .
C12 H12 0.9500 .
C13 N3 1.327(5) .
C13 C14 1.374(6) .
C13 H13 0.9500 .
C14 H14 0.9500 .
C15 N4 1.331(5) .
C15 C16 1.415(5) .
C15 H15 0.9500 .
C16 C17 1.359(6) .
C16 H16 0.9500 .
C17 C18 1.422(5) .
C17 H17 0.9500 .
C18 C19 1.384(5) .
C18 N4 1.400(5) .
C19 C20 1.397(5) .
C19 C24 1.496(5) .
C20 N5 1.396(5) .
C20 C21 1.417(6) .
C21 C22 1.362(6) .
C21 H21 0.9500 .
C22 C23 1.404(6) .
C22 H22 0.9500 .
C23 N5 1.346(5) .
C23 H23 0.9500 .
C24 C28 1.375(6) .
C24 C25 1.379(6) .
C25 C26 1.381(6) .
C25 H25 0.9500 .
C26 N6 1.334(5) .
C26 H26 0.9500 .
C27 N6 1.335(6) .
C27 C28 1.381(6) .
C27 H27 0.9500 .
C28 H28 0.9500 .
C29 N7 1.333(4) .
C29 C30 1.402(6) .
C29 H29 0.9500 .
C30 C31 1.370(5) .
C30 H30 0.9500 .
C31 C32 1.419(5) .
C31 H31 0.9500 .
C32 C33 1.389(5) .
C32 N7 1.399(4) .
C33 C34 1.396(5) .
C33 C38 1.483(5) .
C34 N8 1.397(4) .
C34 C35 1.413(5) .
C35 C36 1.373(6) .
C35 H35 0.9500 .
C36 C37 1.399(5) .
C36 H36 0.9500 .
C37 N8 1.347(5) .
C37 H37 0.9500 .
C38 C39 1.378(5) .
C38 C42 1.386(5) .
C39 C40 1.378(5) .
C39 H39 0.9500 .
C40 N9 1.340(5) .
C40 H40 0.9500 .
C41 N9 1.331(5) .
C41 C42 1.373(5) .
C41 H41 0.9500 .
C42 H42 0.9500 .
N6 Ag1 2.205(3) 1_556
N9 Ag1 2.234(3) 1_545
P1 F3 1.552(4) 2_676
P1 F3 1.552(4) .
P1 F2 1.566(3) 2_676
P1 F2 1.566(3) .
P1 F1 1.581(3) .
P1 F1 1.581(3) 2_676
P2 F4 1.561(8) .
P2 F9 1.562(8) .
P2 F6 1.567(10) .
P2 F8 1.568(9) .
P2 F7 1.587(8) .
P2 F5 1.593(10) .
C43 C44 1.3900 .
C43 C48 1.3900 .
C43 H43 0.9500 .
C44 C45 1.3900 .
C44 H44 0.9500 .
C45 C46 1.3900 .
C45 H45 0.9500 .
C46 C47 1.3900 .
C46 H46 0.9500 .
C47 C48 1.3900 .
C47 H47 0.9500 .
C48 H48 0.9500 .
C49 C50 1.20(3) .
C49 C54 1.50(2) .
C49 H49 0.9500 .
C50 C51 1.37(2) .
C50 H50 0.9500 .
C51 C52 1.309(18) .
C51 H51 0.9500 .
C52 C53 1.357(15) .
C52 H52 0.9500 .
C53 C54 1.367(15) .
C53 H53 0.9500 .
C54 H54 0.9500 .
N10 C55 1.087(9) .
C55 C56 1.471(10) .
C56 H56A 0.9800 .
C56 H56B 0.9800 .
C56 H56C 0.9800 .
N11 C57 1.048(13) .
C57 C58 1.454(15) .
N12 C59 1.019(12) .
C59 C60 1.489(14) .
C60 H60A 0.9800 .
C60 H60B 0.9800 .
C60 H60C 0.9800 .
N13 C61 0.971(11) .
C61 C62 1.479(12) .
N14 C63 1.099(11) .
C63 C64 1.462(13) .
C64 H64A 0.9800 .
C64 H64B 0.9800 .
C64 H64C 0.9800 .
C65 C66 1.3900 .
C65 C70 1.3900 .
C65 H65 0.9500 .
C66 C67 1.3900 .
C66 H66 0.9500 .
C67 C68 1.3900 .
C67 H67 0.9500 .
C68 C69 1.3900 .
C68 H68 0.9500 .
C69 C70 1.3900 .
C69 H69 0.9500 .
C70 H70 0.9500 .
N15 C71 1.022(14) .
C71 C72 1.485(16) .
N16 C73 1.044(16) .
C73 C74 1.462(17) .

loop_
_geom_torsion_atom_site_label_1
_geom_torsion_atom_site_label_2
_geom_torsion_atom_site_label_3
_geom_torsion_atom_site_label_4
_geom_torsion
_geom_torsion_site_symmetry_1
_geom_torsion_site_symmetry_4
N1 C1 C2 C3 -1.2(4) . .
C1 C2 C3 C4 0.7(4) . .
C2 C3 C4 C5 179.4(3) . .
C2 C3 C4 N1 0.0(4) . .
N1 C4 C5 C6 3.8(5) . .
C3 C4 C5 C6 -175.5(3) . .
N1 C4 C5 C10 -176.1(3) . .
C3 C4 C5 C10 4.6(5) . .
C4 C5 C6 N2 -3.2(6) . .
C10 C5 C6 N2 176.6(3) . .
C4 C5 C6 C7 175.1(4) . .
C10 C5 C6 C7 -5.0(6) . .
C5 C6 C7 C8 -177.4(4) . .
N2 C6 C7 C8 1.2(5) . .
C6 C7 C8 C9 -1.7(5) . .
C7 C8 C9 N2 1.7(5) . .
C4 C5 C10 C14 79.9(5) . .
C6 C5 C10 C14 -100.0(4) . .
C4 C5 C10 C11 -101.7(5) . .
C6 C5 C10 C11 78.5(5) . .
C14 C10 C11 C12 -4.3(8) . .
C5 C10 C11 C12 177.2(5) . .
C10 C11 C12 N3 0.1(9) . .
C11 C10 C14 C13 4.6(6) . .
C5 C10 C14 C13 -176.9(4) . .
N3 C13 C14 C10 -0.6(7) . .
N4 C15 C16 C17 -0.6(5) . .
C15 C16 C17 C18 0.2(4) . .
C16 C17 C18 C19 -179.2(4) . .
C16 C17 C18 N4 0.2(4) . .
N4 C18 C19 C20 -0.9(6) . .
C17 C18 C19 C20 178.4(4) . .
N4 C18 C19 C24 179.9(3) . .
C17 C18 C19 C24 -0.8(6) . .
C18 C19 C20 N5 2.9(6) . .
C24 C19 C20 N5 -177.9(3) . .
C18 C19 C20 C21 -173.7(4) . .
C24 C19 C20 C21 5.5(6) . .
N5 C20 C21 C22 -1.3(5) . .
C19 C20 C21 C22 175.7(4) . .
C20 C21 C22 C23 0.8(5) . .
C21 C22 C23 N5 0.0(6) . .
C18 C19 C24 C28 68.4(5) . .
C20 C19 C24 C28 -110.9(5) . .
C18 C19 C24 C25 -109.9(4) . .
C20 C19 C24 C25 70.8(5) . .
C28 C24 C25 C26 -1.0(6) . .
C19 C24 C25 C26 177.4(4) . .
C24 C25 C26 N6 0.4(7) . .
C25 C24 C28 C27 0.3(7) . .
C19 C24 C28 C27 -178.1(4) . .
N6 C27 C28 C24 1.3(8) . .
N7 C29 C30 C31 -0.5(5) . .
C29 C30 C31 C32 1.3(5) . .
C30 C31 C32 C33 178.3(4) . .
C30 C31 C32 N7 -1.6(4) . .
N7 C32 C33 C34 5.4(6) . .
C31 C32 C33 C34 -174.4(4) . .
N7 C32 C33 C38 -173.7(3) . .
C31 C32 C33 C38 6.5(6) . .
C32 C33 C34 N8 -4.2(6) . .
C38 C33 C34 N8 174.9(3) . .
C32 C33 C34 C35 168.1(4) . .
C38 C33 C34 C35 -12.8(6) . .
C33 C34 C35 C36 -172.7(4) . .
N8 C34 C35 C36 0.4(4) . .
C34 C35 C36 C37 -1.1(4) . .
C35 C36 C37 N8 1.5(5) . .
C32 C33 C38 C39 -65.7(5) . .
C34 C33 C38 C39 115.2(4) . .
C32 C33 C38 C42 111.8(4) . .
C34 C33 C38 C42 -67.4(5) . .
C42 C38 C39 C40 1.7(6) . .
C33 C38 C39 C40 179.2(4) . .
C38 C39 C40 N9 -0.4(7) . .
N9 C41 C42 C38 0.6(7) . .
C39 C38 C42 C41 -1.8(6) . .
C33 C38 C42 C41 -179.4(4) . .
C2 C1 N1 C4 1.1(4) . .
C2 C1 N1 Fe1 177.7(2) . .
C5 C4 N1 C1 179.9(3) . .
C3 C4 N1 C1 -0.7(3) . .
C5 C4 N1 Fe1 3.4(5) . .
C3 C4 N1 Fe1 -177.2(2) . .
N5 Fe1 N1 C1 26(3) . .
N7 Fe1 N1 C1 -5.1(3) . .
N8 Fe1 N1 C1 85.3(3) . .
N2 Fe1 N1 C1 176.6(3) . .
N4 Fe1 N1 C1 -97.7(3) . .
N5 Fe1 N1 C4 -158(3) . .
N7 Fe1 N1 C4 170.7(3) . .
N8 Fe1 N1 C4 -98.8(3) . .
N2 Fe1 N1 C4 -7.6(3) . .
N4 Fe1 N1 C4 78.1(3) . .
C8 C9 N2 C6 -1.0(4) . .
C8 C9 N2 Fe1 -178.0(3) . .
C5 C6 N2 C9 178.5(3) . .
C7 C6 N2 C9 -0.1(4) . .
C5 C6 N2 Fe1 -4.4(5) . .
C7 C6 N2 Fe1 176.9(3) . .
N5 Fe1 N2 C9 3.4(3) . .
N7 Fe1 N2 C9 43(3) . .
N8 Fe1 N2 C9 -88.0(3) . .
N1 Fe1 N2 C9 -175.5(3) . .
N4 Fe1 N2 C9 94.2(3) . .
N5 Fe1 N2 C6 -173.1(3) . .
N7 Fe1 N2 C6 -133(2) . .
N8 Fe1 N2 C6 95.5(3) . .
N1 Fe1 N2 C6 8.1(3) . .
N4 Fe1 N2 C6 -82.3(3) . .
C14 C13 N3 C12 -3.7(7) . .
C14 C13 N3 Ag1 169.8(3) . .
C11 C12 N3 C13 3.9(8) . .
C11 C12 N3 Ag1 -169.8(5) . .
N6 Ag1 N3 C13 -129.0(3) 1_554 .
N9 Ag1 N3 C13 66.4(4) 1_565 .
N10 Ag1 N3 C13 -25.7(4) . .
N6 Ag1 N3 C12 44.3(4) 1_554 .
N9 Ag1 N3 C12 -120.3(4) 1_565 .
N10 Ag1 N3 C12 147.6(4) . .
C16 C15 N4 C18 0.7(4) . .
C16 C15 N4 Fe1 -172.1(3) . .
C19 C18 N4 C15 178.9(3) . .
C17 C18 N4 C15 -0.5(4) . .
C19 C18 N4 Fe1 -8.4(5) . .
C17 C18 N4 Fe1 172.2(2) . .
N5 Fe1 N4 C15 -177.4(3) . .
N7 Fe1 N4 C15 -90.2(3) . .
N8 Fe1 N4 C15 56(2) . .
N1 Fe1 N4 C15 0.7(3) . .
N2 Fe1 N4 C15 92.0(3) . .
N5 Fe1 N4 C18 11.4(3) . .
N7 Fe1 N4 C18 98.5(3) . .
N8 Fe1 N4 C18 -115.6(19) . .
N1 Fe1 N4 C18 -170.6(3) . .
N2 Fe1 N4 C18 -79.3(3) . .
C22 C23 N5 C20 -0.8(5) . .
C22 C23 N5 Fe1 178.5(3) . .
C19 C20 N5 C23 -175.9(4) . .
C21 C20 N5 C23 1.3(4) . .
C19 C20 N5 Fe1 4.8(5) . .
C21 C20 N5 Fe1 -178.0(3) . .
N7 Fe1 N5 C23 78.6(3) . .
N8 Fe1 N5 C23 -11.9(3) . .
N1 Fe1 N5 C23 47(3) . .
N2 Fe1 N5 C23 -103.2(3) . .
N4 Fe1 N5 C23 171.1(3) . .
N7 Fe1 N5 C20 -102.3(3) . .
N8 Fe1 N5 C20 167.3(3) . .
N1 Fe1 N5 C20 -134(3) . .
N2 Fe1 N5 C20 76.0(3) . .
N4 Fe1 N5 C20 -9.8(3) . .
C25 C26 N6 C27 1.1(7) . .
C25 C26 N6 Ag1 -176.9(3) . 1_556
C28 C27 N6 C26 -1.9(7) . .
C28 C27 N6 Ag1 176.1(4) . 1_556
C30 C29 N7 C32 -0.5(4) . .
C30 C29 N7 Fe1 174.1(3) . .
C33 C32 N7 C29 -178.6(3) . .
C31 C32 N7 C29 1.2(4) . .
C33 C32 N7 Fe1 7.0(5) . .
C31 C32 N7 Fe1 -173.2(2) . .
N5 Fe1 N7 C29 81.0(3) . .
N8 Fe1 N7 C29 172.3(3) . .
N1 Fe1 N7 C29 -100.2(3) . .
N2 Fe1 N7 C29 41(3) . .
N4 Fe1 N7 C29 -9.7(3) . .
N5 Fe1 N7 C32 -105.5(3) . .
N8 Fe1 N7 C32 -14.2(3) . .
N1 Fe1 N7 C32 73.2(3) . .
N2 Fe1 N7 C32 -146(2) . .
N4 Fe1 N7 C32 163.7(3) . .
C36 C37 N8 C34 -1.2(4) . .
C36 C37 N8 Fe1 -177.9(3) . .
C33 C34 N8 C37 174.0(3) . .
C35 C34 N8 C37 0.5(4) . .
C33 C34 N8 Fe1 -9.4(5) . .
C35 C34 N8 Fe1 177.1(3) . .
N5 Fe1 N8 C37 -81.6(3) . .
N7 Fe1 N8 C37 -168.7(3) . .
N1 Fe1 N8 C37 100.5(3) . .
N2 Fe1 N8 C37 9.2(3) . .
N4 Fe1 N8 C37 45(2) . .
N5 Fe1 N8 C34 102.5(3) . .
N7 Fe1 N8 C34 15.3(3) . .
N1 Fe1 N8 C34 -75.5(3) . .
N2 Fe1 N8 C34 -166.8(3) . .
N4 Fe1 N8 C34 -130.6(19) . .
C42 C41 N9 C40 0.7(7) . .
C42 C41 N9 Ag1 -179.5(4) . 1_545
C39 C40 N9 C41 -0.8(7) . .
C39 C40 N9 Ag1 179.4(3) . 1_545
C48 C43 C44 C45 0.0 . .
C43 C44 C45 C46 0.0 . .
C44 C45 C46 C47 0.0 . .
C45 C46 C47 C48 0.0 . .
C46 C47 C48 C43 0.0 . .
C44 C43 C48 C47 0.0 . .
C54 C49 C50 C51 5(2) . .
C49 C50 C51 C52 -1(2) . .
C50 C51 C52 C53 -2.5(17) . .
C51 C52 C53 C54 0.7(16) . .
C52 C53 C54 C49 3.4(15) . .
C50 C49 C54 C53 -6.4(17) . .
N6 Ag1 N10 C55 -146.4(8) 1_554 .
N9 Ag1 N10 C55 -1.0(8) 1_565 .
N3 Ag1 N10 C55 100.2(8) . .
Ag1 N10 C55 C56 32(36) . .
C70 C65 C66 C67 0.0 . .
C65 C66 C67 C68 0.0 . .
C66 C67 C68 C69 0.0 . .
C67 C68 C69 C70 0.0 . .
C68 C69 C70 C65 0.0 . .
C66 C65 C70 C69 0.0 . .
